data_1531522
loop_
_publ_author_name
'Huang, Q.-Z.'
'Pietari, T.'
'Karen, V.L.'
'Linden, J.'
'Santoro, A.'
'Kjekshus, A.'
'Karen, P.'

_publ_section_title
;
 Substitution of Co(3+) in Y Ba2 Fe3 O8
;
_journal_name_full 'Journal of Solid State Chemistry'
_journal_page_first 73
_journal_page_last 80
_journal_volume 172
_journal_year 2003
_chemical_formula_sum 'Ba2 Co1.2 Fe1.8 O8.026 Y'
_chemical_name_systematic 'Y Ba2 (Fe0.6 Co0.4)3 O8.026'
_space_group_IT_number 123
_symmetry_space_group_name_Hall '-P 4 2'
_symmetry_space_group_name_H-M 'P 4/m m m'
_cell_angle_alpha 90
_cell_angle_beta 90
_cell_angle_gamma 90
_cell_formula_units_Z 1
_cell_length_a 3.9061
_cell_length_b 3.9061
_cell_length_c 11.7279
_cell_volume 178.940
_citation_journal_id_ASTM JSSCBI
_cod_data_source_file Huang_JSSCBI_2003_1552.cif
_cod_data_source_block Ba2Co1.2Fe1.8O8.026Y1
_cod_original_cell_volume 178.9398
_cod_original_formula_sum 'Ba2 Co1.2 Fe1.8 O8.026 Y1'
_cod_database_code 1531522

loop_
_symmetry_equiv_pos_as_xyz
x,y,z
-y,x,z
-x,-y,z
y,-x,z
x,-y,-z
y,x,-z
-x,y,-z
-y,-x,-z
-x,-y,-z
y,-x,-z
x,y,-z
-y,x,-z
-x,y,z
-y,-x,z
x,-y,z
y,x,z

loop_
_atom_site_label
_atom_site_type_symbol
_atom_site_fract_x
_atom_site_fract_y
_atom_site_fract_z
_atom_site_occupancy
_atom_site_U_iso_or_equiv
Fe2 Fe+3 0 0 0.3389 0.6 0.0
O1 O-2 0 0 0.1833 1 0.0
Co1 Co+3 0 0 0 0.41 0.0
Ba1 Ba+2 0.5 0.5 0.1657 1 0.0
O5 O-2 0 0 0.5 0.026 0.0
O2 O-2 0.5 0 0.3817 0.974 0.0
Co2 Co+3 0 0 0.3389 0.4 0.0
Fe1 Fe+3 0 0 0 0.59 0.0
Y1 Y+3 0.5 0.5 0.5 1 0.0
O3 O-2 0.5 0 0.3389 0.026 0.0
O4 O-2 0.5 0 0 1 0.0
